data_4061364
loop_
_publ_author_name
'Shin, Richard Y. C.'
'Ng, Sin Yee'
'Tan, Geok Kheng'
'Koh, Lip Lin'
'Khoo, Soo Beng'
'Goh, Lai Yoong'
'Webster, Richard'

_publ_section_title
;
Syntheses and X-ray Crystal Structures of Di- and Tri-Nuclear
Trithiolate/thioether Bridged Complexes of Ruthenium .
Electrochemistry of Mixed Valence Triruthenium Complexes.
;
_journal_issue 3
_journal_name_full Organometallics
_journal_page_first 547
_journal_page_last 558
_journal_paper_doi 10.1021/om034189+
_journal_volume 23
_journal_year 2004
_chemical_formula_sum 'C30 H49 Cl F12 P2 Ru3 S6'
_chemical_formula_weight 1230.65
_space_group_IT_number 2
_symmetry_cell_setting triclinic
_symmetry_space_group_name_Hall '-P 1'
_symmetry_space_group_name_H-M 'P -1'
_cell_angle_alpha 71.3360(10)
_cell_angle_beta 83.1990(10)
_cell_angle_gamma 76.9370(10)
_cell_formula_units_Z 2
_cell_length_a 10.4075(5)
_cell_length_b 13.2588(7)
_cell_length_c 16.5211(8)
_cell_measurement_temperature 223(2)
_cell_volume 2101.36(18)
_diffrn_ambient_temperature 223(2)
_exptl_crystal_density_diffrn 1.945
_cod_depositor_comments
;
The following automatic conversions were performed:
'_symmetry_cell_setting' value 'Triclinic' changed to 'triclinic'
according to '/home/saulius/struct/CIF-dictionaries/cif_core.dic'
dictionary named 'cif_core.dic' version 2.4.1 from 2010-06-29.

Automatic conversion script
Id: cif_fix_enum 1527 2010-12-29 10:47:43Z saulius 
;
_cod_database_code 4061364

loop_
_symmetry_equiv_pos_as_xyz
'x, y, z'
'-x, -y, -z'

loop_
_atom_site_label
_atom_site_type_symbol
_atom_site_fract_x
_atom_site_fract_y
_atom_site_fract_z
_atom_site_U_iso_or_equiv
_atom_site_adp_type
_atom_site_occupancy
_atom_site_symmetry_multiplicity
_atom_site_calc_flag
_atom_site_refinement_flags
_atom_site_disorder_assembly
_atom_site_disorder_group
Ru1 Ru 0.72532(4) 0.20889(4) 0.11494(3) 0.02624(14) Uani 1 1 d . . .
Ru2 Ru 0.53519(5) 0.25022(4) 0.22870(3) 0.02458(13) Uani 1 1 d . . .
Ru3 Ru 0.31222(5) 0.32203(4) 0.39822(3) 0.02754(14) Uani 1 1 d . . .
Cl1 Cl 0.76057(15) 0.27936(14) 0.23364(10) 0.0406(4) Uani 1 1 d . . .
S1 S 0.55753(14) 0.36187(12) 0.09171(9) 0.0285(3) Uani 1 1 d . . .
S2 S 0.65356(15) 0.08091(12) 0.23405(9) 0.0310(3) Uani 1 1 d . . .
S3 S 0.35584(14) 0.20700(12) 0.19181(9) 0.0285(3) Uani 1 1 d . . .
S4 S 0.39189(14) 0.40746(11) 0.25929(9) 0.0260(3) Uani 1 1 d . . .
S5 S 0.47270(16) 0.17387(12) 0.37804(9) 0.0327(4) Uani 1 1 d . . .
S6 S 0.47994(16) 0.37519(13) 0.44459(10) 0.0377(4) Uani 1 1 d . . .
C1 C 0.4262(6) 0.3456(5) 0.0352(4) 0.0331(14) Uani 1 1 d . . .
H1A H 0.3968 0.4137 -0.0098 0.040 Uiso 1 1 calc R . .
H1B H 0.4615 0.2890 0.0076 0.040 Uiso 1 1 calc R . .
C2 C 0.3099(6) 0.3156(5) 0.0936(4) 0.0368(15) Uani 1 1 d . . .
H2A H 0.2518 0.2929 0.0632 0.044 Uiso 1 1 calc R . .
H2B H 0.2599 0.3799 0.1083 0.044 Uiso 1 1 calc R . .
C3 C 0.5330(6) 0.0152(5) 0.2104(4) 0.0383(15) Uani 1 1 d . . .
H3A H 0.5793 -0.0410 0.1847 0.046 Uiso 1 1 calc R . .
H3B H 0.4885 -0.0208 0.2642 0.046 Uiso 1 1 calc R . .
C4 C 0.4303(6) 0.0928(5) 0.1509(4) 0.0370(15) Uani 1 1 d . . .
H4A H 0.3618 0.0551 0.1464 0.044 Uiso 1 1 calc R . .
H4B H 0.4714 0.1197 0.0937 0.044 Uiso 1 1 calc R . .
C5 C 0.5031(6) 0.4910(5) 0.2717(4) 0.0357(15) Uani 1 1 d . . .
H5A H 0.5939 0.4598 0.2564 0.043 Uiso 1 1 calc R . .
H5B H 0.4798 0.5642 0.2316 0.043 Uiso 1 1 calc R . .
C6 C 0.4979(7) 0.4993(5) 0.3604(4) 0.0429(17) Uani 1 1 d . . .
H6A H 0.4236 0.5573 0.3663 0.052 Uiso 1 1 calc R . .
H6B H 0.5790 0.5202 0.3682 0.052 Uiso 1 1 calc R . .
C7 C 0.6101(7) 0.1729(5) 0.4388(4) 0.0445(17) Uani 1 1 d . . .
H7A H 0.5916 0.1374 0.4996 0.053 Uiso 1 1 calc R . .
H7B H 0.6908 0.1295 0.4205 0.053 Uiso 1 1 calc R . .
C8 C 0.6340(6) 0.2837(6) 0.4282(4) 0.0466(18) Uani 1 1 d . . .
H8A H 0.6723 0.3132 0.3706 0.056 Uiso 1 1 calc R . .
H8B H 0.6972 0.2785 0.4695 0.056 Uiso 1 1 calc R . .
C9 C 0.8725(6) 0.0837(5) 0.0746(4) 0.0307(14) Uani 1 1 d . . .
C10 C 0.7717(6) 0.1322(5) 0.0122(4) 0.0340(14) Uani 1 1 d . . .
C11 C 0.7785(6) 0.2432(5) -0.0231(4) 0.0388(16) Uani 1 1 d . . .
C12 C 0.8726(6) 0.2673(5) 0.0191(4) 0.0355(15) Uani 1 1 d . . .
C13 C 0.9334(5) 0.1669(5) 0.0784(4) 0.0322(14) Uani 1 1 d . . .
C14 C 0.9121(7) -0.0347(5) 0.1207(5) 0.0482(18) Uani 1 1 d . . .
H14A H 0.9774 -0.0691 0.0856 0.072 Uiso 1 1 calc R . .
H14B H 0.8352 -0.0679 0.1321 0.072 Uiso 1 1 calc R . .
H14C H 0.9495 -0.0441 0.1743 0.072 Uiso 1 1 calc R . .
C15 C 0.6955(7) 0.0724(7) -0.0210(5) 0.058(2) Uani 1 1 d . . .
H15A H 0.6134 0.1200 -0.0426 0.087 Uiso 1 1 calc R . .
H15B H 0.6764 0.0096 0.0248 0.087 Uiso 1 1 calc R . .
H15C H 0.7471 0.0486 -0.0668 0.087 Uiso 1 1 calc R . .
C16 C 0.7044(7) 0.3220(7) -0.0986(4) 0.062(2) Uani 1 1 d . . .
H16A H 0.7584 0.3226 -0.1508 0.093 Uiso 1 1 calc R . .
H16B H 0.6844 0.3942 -0.0923 0.093 Uiso 1 1 calc R . .
H16C H 0.6228 0.2998 -0.1014 0.093 Uiso 1 1 calc R . .
C17 C 0.9104(7) 0.3750(6) 0.0031(5) 0.057(2) Uani 1 1 d . . .
H17A H 0.9189 0.3861 0.0573 0.086 Uiso 1 1 calc R . .
H17B H 0.8427 0.4325 -0.0286 0.086 Uiso 1 1 calc R . .
H17C H 0.9939 0.3760 -0.0298 0.086 Uiso 1 1 calc R . .
C18 C 1.0447(7) 0.1514(6) 0.1330(5) 0.0507(18) Uani 1 1 d . . .
H18A H 1.0403 0.0900 0.1839 0.076 Uiso 1 1 calc R . .
H18B H 1.0384 0.2164 0.1495 0.076 Uiso 1 1 calc R . .
H18C H 1.1280 0.1377 0.1012 0.076 Uiso 1 1 calc R . .
C19 C 0.1037(6) 0.3606(5) 0.3589(4) 0.0351(15) Uani 1 1 d . . .
C20 C 0.1298(6) 0.2520(5) 0.4079(4) 0.0383(15) Uani 1 1 d . . .
C21 C 0.1812(7) 0.2211(5) 0.4894(4) 0.0421(17) Uani 1 1 d . . .
C22 C 0.2005(7) 0.2993(5) 0.5249(4) 0.0412(16) Uani 1 1 d . . .
C23 C 0.1718(6) 0.4113(5) 0.4751(4) 0.0351(15) Uani 1 1 d . . .
C24 C 0.1250(6) 0.4424(5) 0.3924(4) 0.0331(14) Uani 1 1 d . . .
C25 C 0.0500(7) 0.3961(6) 0.2705(4) 0.0490(18) Uani 1 1 d . . .
H25A H 0.0691 0.3349 0.2479 0.074 Uiso 1 1 calc R . .
H25B H 0.0913 0.4540 0.2330 0.074 Uiso 1 1 calc R . .
H25C H -0.0448 0.4220 0.2742 0.074 Uiso 1 1 calc R . .
C26 C 0.0992(8) 0.1638(6) 0.3756(5) 0.062(2) Uani 1 1 d . . .
H26A H 0.0381 0.1253 0.4162 0.093 Uiso 1 1 calc R . .
H26B H 0.1804 0.1130 0.3698 0.093 Uiso 1 1 calc R . .
H26C H 0.0600 0.1973 0.3205 0.093 Uiso 1 1 calc R . .
C27 C 0.2141(9) 0.1004(6) 0.5402(5) 0.072(3) Uani 1 1 d . . .
H27A H 0.2781 0.0891 0.5820 0.108 Uiso 1 1 calc R . .
H27B H 0.2508 0.0583 0.5015 0.108 Uiso 1 1 calc R . .
H27C H 0.1344 0.0773 0.5693 0.108 Uiso 1 1 calc R . .
C28 C 0.2508(9) 0.2665(7) 0.6140(4) 0.069(2) Uani 1 1 d . . .
H28A H 0.1798 0.2483 0.6561 0.103 Uiso 1 1 calc R . .
H28B H 0.2822 0.3263 0.6215 0.103 Uiso 1 1 calc R . .
H28C H 0.3227 0.2038 0.6213 0.103 Uiso 1 1 calc R . .
C29 C 0.1898(7) 0.4979(6) 0.5126(5) 0.0495(18) Uani 1 1 d . . .
H29A H 0.2431 0.5451 0.4727 0.074 Uiso 1 1 calc R . .
H29B H 0.2336 0.4633 0.5661 0.074 Uiso 1 1 calc R . .
H29C H 0.1041 0.5404 0.5229 0.074 Uiso 1 1 calc R . .
C30 C 0.0932(7) 0.5600(5) 0.3389(5) 0.0479(18) Uani 1 1 d . . .
H30A H 0.1025 0.6058 0.3725 0.072 Uiso 1 1 calc R . .
H30B H 0.0032 0.5778 0.3211 0.072 Uiso 1 1 calc R . .
H30C H 0.1534 0.5719 0.2888 0.072 Uiso 1 1 calc R . .
P1 P 0.24541(18) 0.30731(14) 0.85074(11) 0.0393(4) Uani 1 1 d . . .
F1 F 0.2522(4) 0.3939(3) 0.7585(2) 0.0589(11) Uani 1 1 d . . .
F2 F 0.2826(5) 0.2119(3) 0.8096(3) 0.0610(12) Uani 1 1 d . . .
F3 F 0.2374(5) 0.2215(4) 0.9433(3) 0.0721(14) Uani 1 1 d . . .
F4 F 0.2093(5) 0.4022(4) 0.8935(3) 0.0678(13) Uani 1 1 d . . .
F5 F 0.0940(4) 0.3134(4) 0.8412(3) 0.0722(13) Uani 1 1 d . . .
F6 F 0.3973(4) 0.3009(4) 0.8613(3) 0.0685(13) Uani 1 1 d . . .
P2 P 0.7922(3) 0.15158(19) 0.66795(15) 0.0849(9) Uani 1 1 d D . .
F7 F 0.8650(11) 0.1982(12) 0.5797(6) 0.169(8) Uani 0.60 1 d PD A 1
F8 F 0.7128(14) 0.0977(10) 0.6306(9) 0.138(5) Uani 0.60 1 d PD A 1
F9 F 0.7431(13) 0.0954(11) 0.7600(6) 0.129(5) Uani 0.60 1 d PD A 1
F10 F 0.8908(13) 0.1913(10) 0.7122(9) 0.147(8) Uani 0.60 1 d PD A 1
F11 F 0.6995(11) 0.2546(8) 0.6557(9) 0.154(7) Uani 0.60 1 d PD A 1
F12 F 0.9151(11) 0.0445(7) 0.6783(6) 0.106(4) Uani 0.60 1 d PD A 1
F7A F 0.778(2) 0.2678(9) 0.6017(9) 0.142(11) Uani 0.40 1 d PD A 2
F8A F 0.8285(16) 0.1064(12) 0.5899(8) 0.102(5) Uani 0.40 1 d PD A 2
F9A F 0.7725(16) 0.0393(10) 0.7269(10) 0.115(7) Uani 0.40 1 d PD A 2
F10A F 0.730(2) 0.2035(17) 0.7389(9) 0.29(2) Uani 0.40 1 d PD A 2
F11A F 0.9252(13) 0.1426(18) 0.6867(13) 0.200(15) Uani 0.40 1 d PD A 2
F12A F 0.6355(10) 0.1671(15) 0.6431(9) 0.106(6) Uani 0.40 1 d PD A 2

loop_
_atom_site_aniso_label
_atom_site_aniso_U_11
_atom_site_aniso_U_22
_atom_site_aniso_U_33
_atom_site_aniso_U_23
_atom_site_aniso_U_13
_atom_site_aniso_U_12
Ru1 0.0237(3) 0.0270(3) 0.0264(3) -0.0064(2) -0.00194(19) -0.0039(2)
Ru2 0.0261(3) 0.0234(3) 0.0253(3) -0.00735(19) -0.00685(19) -0.0044(2)
Ru3 0.0336(3) 0.0239(3) 0.0228(3) -0.0065(2) -0.0032(2) -0.0010(2)
Cl1 0.0308(8) 0.0540(10) 0.0464(9) -0.0251(8) -0.0071(7) -0.0099(7)
S1 0.0279(8) 0.0273(8) 0.0307(8) -0.0078(6) -0.0041(6) -0.0065(6)
S2 0.0339(8) 0.0266(8) 0.0283(8) -0.0046(6) -0.0034(6) -0.0019(7)
S3 0.0280(8) 0.0288(8) 0.0314(8) -0.0104(6) -0.0021(6) -0.0089(6)
S4 0.0309(8) 0.0226(7) 0.0254(7) -0.0068(6) -0.0066(6) -0.0054(6)
S5 0.0405(9) 0.0268(8) 0.0282(8) -0.0097(6) -0.0056(7) 0.0022(7)
S6 0.0420(10) 0.0418(9) 0.0341(9) -0.0191(7) -0.0122(7) -0.0019(8)
C1 0.038(4) 0.032(3) 0.028(3) -0.003(3) -0.015(3) -0.006(3)
C2 0.038(4) 0.034(3) 0.038(4) -0.007(3) -0.014(3) -0.005(3)
C3 0.041(4) 0.024(3) 0.050(4) -0.011(3) 0.004(3) -0.010(3)
C4 0.037(4) 0.037(4) 0.048(4) -0.025(3) 0.000(3) -0.014(3)
C5 0.039(4) 0.029(3) 0.043(4) -0.011(3) -0.007(3) -0.012(3)
C6 0.048(4) 0.036(4) 0.055(4) -0.020(3) -0.014(3) -0.011(3)
C7 0.048(4) 0.043(4) 0.035(4) -0.012(3) -0.017(3) 0.013(3)
C8 0.040(4) 0.062(5) 0.040(4) -0.021(3) -0.022(3) 0.006(3)
C9 0.029(3) 0.031(3) 0.034(3) -0.014(3) 0.006(3) -0.006(3)
C10 0.030(3) 0.049(4) 0.028(3) -0.019(3) 0.003(3) -0.011(3)
C11 0.032(4) 0.048(4) 0.025(3) -0.004(3) 0.005(3) 0.000(3)
C12 0.031(3) 0.030(3) 0.042(4) -0.011(3) 0.015(3) -0.007(3)
C13 0.019(3) 0.038(4) 0.039(4) -0.015(3) 0.002(3) -0.003(3)
C14 0.046(4) 0.037(4) 0.059(5) -0.016(3) 0.007(4) -0.006(3)
C15 0.055(5) 0.082(6) 0.055(5) -0.045(4) 0.004(4) -0.019(4)
C16 0.055(5) 0.080(6) 0.029(4) 0.001(4) 0.000(3) 0.001(4)
C17 0.048(5) 0.041(4) 0.077(6) -0.014(4) 0.019(4) -0.017(4)
C18 0.038(4) 0.055(5) 0.065(5) -0.023(4) -0.012(4) -0.008(3)
C19 0.027(3) 0.043(4) 0.037(4) -0.013(3) -0.002(3) -0.011(3)
C20 0.039(4) 0.033(4) 0.043(4) -0.011(3) 0.006(3) -0.012(3)
C21 0.051(4) 0.031(4) 0.035(4) -0.002(3) 0.014(3) -0.009(3)
C22 0.046(4) 0.047(4) 0.024(3) -0.011(3) 0.004(3) -0.001(3)
C23 0.038(4) 0.043(4) 0.029(3) -0.019(3) 0.004(3) -0.008(3)
C24 0.033(3) 0.027(3) 0.039(4) -0.012(3) 0.001(3) -0.004(3)
C25 0.046(4) 0.059(5) 0.046(4) -0.017(4) -0.015(3) -0.010(4)
C26 0.080(6) 0.044(4) 0.075(6) -0.029(4) 0.012(5) -0.029(4)
C27 0.092(7) 0.040(5) 0.067(6) 0.003(4) 0.009(5) -0.012(4)
C28 0.085(6) 0.079(6) 0.034(4) -0.019(4) -0.011(4) 0.007(5)
C29 0.049(4) 0.056(5) 0.056(5) -0.035(4) -0.003(4) -0.008(4)
C30 0.049(4) 0.031(4) 0.057(5) -0.009(3) -0.004(4) -0.002(3)
P1 0.0484(11) 0.0389(10) 0.0354(9) -0.0129(8) -0.0052(8) -0.0145(8)
F1 0.087(3) 0.049(2) 0.040(2) -0.0007(19) -0.012(2) -0.026(2)
F2 0.088(3) 0.045(2) 0.056(3) -0.027(2) 0.000(2) -0.013(2)
F3 0.115(4) 0.067(3) 0.038(2) -0.008(2) -0.002(2) -0.039(3)
F4 0.094(4) 0.058(3) 0.067(3) -0.039(2) -0.004(3) -0.018(3)
F5 0.053(3) 0.096(4) 0.079(3) -0.034(3) -0.006(2) -0.025(3)
F6 0.052(3) 0.091(3) 0.066(3) -0.020(3) -0.014(2) -0.022(3)
P2 0.151(3) 0.0507(14) 0.0569(15) 0.0115(11) -0.0467(16) -0.0470(17)
F7 0.149(13) 0.158(15) 0.104(10) 0.055(10) 0.008(8) 0.016(12)
F8 0.170(15) 0.123(12) 0.159(14) -0.056(11) -0.057(13) -0.062(11)
F9 0.176(14) 0.117(11) 0.068(7) -0.002(8) -0.008(7) -0.016(11)
F10 0.202(17) 0.057(7) 0.199(17) -0.024(8) -0.144(14) -0.014(8)
F11 0.093(9) 0.063(8) 0.25(2) 0.019(9) -0.024(10) 0.014(7)
F12 0.159(11) 0.061(6) 0.084(7) -0.017(5) -0.025(7) 0.005(7)
F7A 0.26(3) 0.067(11) 0.114(15) 0.039(10) -0.112(18) -0.101(16)
F8A 0.110(14) 0.066(10) 0.119(14) -0.034(10) -0.029(11) 0.023(10)
F9A 0.098(13) 0.071(11) 0.134(18) 0.030(10) 0.001(12) -0.023(10)
F10A 0.53(6) 0.23(3) 0.089(16) -0.11(2) -0.11(3) 0.11(4)
F11A 0.15(2) 0.27(4) 0.20(3) -0.05(3) -0.11(2) -0.07(3)
F12A 0.089(12) 0.134(16) 0.065(9) 0.013(10) -0.022(8) -0.017(11)

loop_
_geom_bond_atom_site_label_1
_geom_bond_atom_site_label_2
_geom_bond_distance
_geom_bond_site_symmetry_2
_geom_bond_publ_flag
Ru1 C12 2.152(6) . ?
Ru1 C13 2.173(5) . ?
Ru1 C10 2.200(6) . ?
Ru1 C11 2.205(6) . ?
Ru1 C9 2.205(6) . ?
Ru1 S1 2.3173(15) . ?
Ru1 S2 2.3232(15) . ?
Ru1 Cl1 2.5201(16) . ?
Ru1 Ru2 2.6525(7) . ?
Ru2 S3 2.2717(15) . ?
Ru2 S2 2.2833(15) . ?
Ru2 S1 2.2921(15) . ?
Ru2 S5 2.4196(16) . ?
Ru2 S4 2.4324(15) . ?
Ru2 Cl1 2.4765(16) . ?
Ru2 Ru3 3.6475(7) . ?
Ru3 C23 2.212(6) . ?
Ru3 C24 2.212(6) . ?
Ru3 C21 2.228(6) . ?
Ru3 C22 2.236(6) . ?
Ru3 C19 2.239(6) . ?
Ru3 C20 2.263(6) . ?
Ru3 S6 2.3129(17) . ?
Ru3 S4 2.3556(15) . ?
Ru3 S5 2.3588(15) . ?
S1 C1 1.831(6) . ?
S2 C3 1.821(6) . ?
S3 C2 1.819(6) . ?
S3 C4 1.830(6) . ?
S4 C5 1.841(6) . ?
S5 C7 1.838(6) . ?
S6 C6 1.814(7) . ?
S6 C8 1.828(7) . ?
C1 C2 1.501(8) . ?
C3 C4 1.508(8) . ?
C5 C6 1.499(9) . ?
C7 C8 1.496(9) . ?
C9 C13 1.412(8) . ?
C9 C10 1.450(8) . ?
C9 C14 1.494(8) . ?
C10 C11 1.415(9) . ?
C10 C15 1.492(9) . ?
C11 C12 1.412(9) . ?
C11 C16 1.508(9) . ?
C12 C13 1.437(8) . ?
C12 C17 1.500(9) . ?
C13 C18 1.490(8) . ?
C19 C20 1.390(9) . ?
C19 C24 1.433(8) . ?
C19 C25 1.516(8) . ?
C20 C21 1.409(9) . ?
C20 C26 1.537(9) . ?
C21 C22 1.405(9) . ?
C21 C27 1.531(9) . ?
C22 C23 1.431(9) . ?
C22 C28 1.516(9) . ?
C23 C24 1.408(8) . ?
C23 C29 1.521(8) . ?
C24 C30 1.508(8) . ?
P1 F2 1.575(4) . ?
P1 F5 1.583(5) . ?
P1 F4 1.586(4) . ?
P1 F6 1.591(4) . ?
P1 F1 1.593(4) . ?
P1 F3 1.594(4) . ?
P2 F11A 1.424(11) . ?
P2 F11 1.454(8) . ?
P2 F8 1.498(8) . ?
P2 F9A 1.539(10) . ?
P2 F9 1.547(8) . ?
P2 F10A 1.550(10) . ?
P2 F8A 1.563(10) . ?
P2 F7A 1.565(9) . ?
P2 F7 1.567(9) . ?
P2 F10 1.591(9) . ?
P2 F12 1.659(8) . ?
P2 F12A 1.681(10) . ?
